data_2217875
loop_
_publ_author_name
'Zhao, Yu-Yuan'

_publ_section_title 4,4'-{[1,1'-Methylenebis(naphthalene-2,1-diyl)]bis(oxymethylene)}dibenzonitrile
_journal_coeditor_code BX2133
_journal_issue 4
_journal_name_full 'Acta Crystallographica Section E'
_journal_page_first o761
_journal_paper_doi 10.1107/S1600536808007629
_journal_volume 64
_journal_year 2008
_chemical_formula_moiety 'C37 H26 N2 O2'
_chemical_formula_sum 'C37 H26 N2 O2'
_chemical_formula_weight 530.60
_chemical_name_systematic 4,4'-{[1,1'-Methylenebis(naphthalene-2,1-diyl)]bis(oxymethylene)}dibenzonitrile
_space_group_IT_number 2
_symmetry_cell_setting triclinic
_symmetry_space_group_name_Hall '-P 1'
_symmetry_space_group_name_H-M 'P -1'
_atom_sites_solution_hydrogens geom
_atom_sites_solution_primary direct
_atom_sites_solution_secondary difmap
_audit_creation_method SHELXL-97
_cell_angle_alpha 67.7010(10)
_cell_angle_beta 83.5890(10)
_cell_angle_gamma 71.7840(10)
_cell_formula_units_Z 4
_cell_length_a 14.3054(10)
_cell_length_b 14.4363(8)
_cell_length_c 15.2974(7)
_cell_measurement_reflns_used 19582
_cell_measurement_temperature 293(2)
_cell_measurement_theta_max 27.49
_cell_measurement_theta_min 2.99
_cell_volume 2776.3(3)
_computing_cell_refinement 'CrystalClear (Rigaku, 2005)'
_computing_data_collection 'CrystalClear (Rigaku, 2005)'
_computing_data_reduction 'CrystalClear (Rigaku, 2005)'
_computing_molecular_graphics 'SHELXTL/PC (Sheldrick, 2008)'
_computing_publication_material 'SHELXTL/PC (Sheldrick, 2008)'
_computing_structure_refinement 'SHELXTL/PC (Sheldrick, 2008)'
_computing_structure_solution 'SHELXTL/PC (Sheldrick, 2008)'
_diffrn_ambient_temperature 293(2)
_diffrn_detector_area_resol_mean 13.6612
_diffrn_measured_fraction_theta_full 0.997
_diffrn_measured_fraction_theta_max 0.997
_diffrn_measurement_device_type 'Rigaku Mercury2'
_diffrn_measurement_method CCD_Profile_fitting
_diffrn_radiation_monochromator graphite
_diffrn_radiation_source 'fine-focus sealed tube'
_diffrn_radiation_type MoK\a
_diffrn_radiation_wavelength 0.71073
_diffrn_reflns_av_R_equivalents 0.0760
_diffrn_reflns_av_sigmaI/netI 0.0968
_diffrn_reflns_limit_h_max 17
_diffrn_reflns_limit_h_min -17
_diffrn_reflns_limit_k_max 17
_diffrn_reflns_limit_k_min -17
_diffrn_reflns_limit_l_max 18
_diffrn_reflns_limit_l_min -18
_diffrn_reflns_number 25739
_diffrn_reflns_theta_full 26.00
_diffrn_reflns_theta_max 26.00
_diffrn_reflns_theta_min 3.00
_exptl_absorpt_coefficient_mu 0.079
_exptl_absorpt_correction_T_max 1.0000
_exptl_absorpt_correction_T_min 0.7987
_exptl_absorpt_correction_type multi-scan
_exptl_absorpt_process_details 'CrystalClear (Rigaku, 2005)'
_exptl_crystal_colour Colorless
_exptl_crystal_density_diffrn 1.269
_exptl_crystal_density_method 'not measured'
_exptl_crystal_description Block
_exptl_crystal_F_000 1112
_exptl_crystal_size_max 0.2000
_exptl_crystal_size_mid 0.2000
_exptl_crystal_size_min 0.1200
_refine_diff_density_max 0.203
_refine_diff_density_min -0.197
_refine_ls_extinction_coef 0.0043(9)
_refine_ls_extinction_expression Fc^*^=kFc[1+0.001xFc^2^\l^3^/sin(2\q)]^-1/4^
_refine_ls_extinction_method SHELXL
_refine_ls_goodness_of_fit_ref 0.919
_refine_ls_hydrogen_treatment constr
_refine_ls_matrix_type full
_refine_ls_number_parameters 740
_refine_ls_number_reflns 10903
_refine_ls_number_restraints 0
_refine_ls_restrained_S_all 0.919
_refine_ls_R_factor_all 0.1625
_refine_ls_R_factor_gt 0.0699
_refine_ls_shift/su_max 0.001
_refine_ls_shift/su_mean 0.000
_refine_ls_structure_factor_coef Fsqd
_refine_ls_weighting_details 'calc w=1/[\s^2^(Fo^2^)+(0.1000P)^2^+0.0000P] where P=(Fo^2^+2Fc^2^)/3'
_refine_ls_weighting_scheme calc
_refine_ls_wR_factor_gt 0.1650
_refine_ls_wR_factor_ref 0.2058
_reflns_number_gt 5107
_reflns_number_total 10903
_reflns_threshold_expression >2sigma(I)
_cod_data_source_file bx2133.cif
_cod_data_source_block I
_cod_original_cell_volume 2776.4(3)
_cod_original_sg_symbol_H-M P-1
_cod_database_code 2217875
_cod_database_fobs_code 2217875

loop_
_symmetry_equiv_pos_as_xyz
'x, y, z'
'-x, -y, -z'

loop_
_atom_site_type_symbol
_atom_site_label
_atom_site_fract_x
_atom_site_fract_y
_atom_site_fract_z
_atom_site_U_iso_or_equiv
_atom_site_adp_type
_atom_site_calc_flag
_atom_site_refinement_flags
_atom_site_occupancy
O O3 0.26966(14) 0.69880(16) 0.21213(13) 0.0634(6) Uani d . 1
O O4 0.36207(15) 0.81079(15) -0.03224(14) 0.0669(6) Uani d . 1
C C39 0.4200(2) 0.6345(2) 0.14721(19) 0.0509(7) Uani d . 1
C C40 0.3698(2) 0.6810(2) 0.2090(2) 0.0554(7) Uani d . 1
C C43 0.5749(2) 0.6332(2) 0.2048(2) 0.0603(8) Uani d . 1
C C48 0.5251(2) 0.6063(2) 0.1465(2) 0.0560(8) Uani d . 1
C C66 0.2736(2) 0.7897(2) -0.0247(2) 0.0555(7) Uani d . 1
C C57 0.2725(2) 0.6903(2) 0.03295(19) 0.0538(7) Uani d . 1
C C67 0.3682(2) 0.9119(2) -0.0901(2) 0.0630(8) Uani d . 1
H H67A 0.3205 0.9640 -0.0695 0.076 Uiso calc R 1
H H67B 0.3527 0.9264 -0.1550 0.076 Uiso calc R 1
C C58 0.1841(2) 0.6625(3) 0.0399(2) 0.0621(8) Uani d . 1
C C65 0.1899(2) 0.8644(3) -0.0758(2) 0.0669(9) Uani d . 1
H H65A 0.1921 0.9316 -0.1133 0.080 Uiso calc R 1
C C68 0.4692(2) 0.9192(2) -0.0850(2) 0.0566(8) Uani d . 1
C C41 0.4189(2) 0.7046(2) 0.2687(2) 0.0643(8) Uani d . 1
H H41A 0.3834 0.7351 0.3106 0.077 Uiso calc R 1
C C55 0.1075(2) 0.7667(3) 0.2586(2) 0.0657(9) Uani d . 1
C C71 0.6543(2) 0.9396(2) -0.0771(2) 0.0626(8) Uani d . 1
C C63 0.1008(2) 0.7371(3) -0.0159(2) 0.0690(9) Uani d . 1
C C44 0.6786(2) 0.6109(3) 0.1998(2) 0.0746(10) Uani d . 1
H H44A 0.7110 0.6300 0.2366 0.090 Uiso calc R 1
C C38 0.3664(2) 0.6112(2) 0.0819(2) 0.0645(8) Uani d . 1
H H38A 0.4122 0.5982 0.0332 0.077 Uiso calc R 1
H H38B 0.3512 0.5462 0.1181 0.077 Uiso calc R 1
C C64 0.1056(2) 0.8380(3) -0.0703(2) 0.0730(10) Uani d . 1
H H64A 0.0500 0.8882 -0.1034 0.088 Uiso calc R 1
C C47 0.5846(2) 0.5528(2) 0.0903(2) 0.0679(9) Uani d . 1
H H47A 0.5547 0.5314 0.0535 0.081 Uiso calc R 1
C C42 0.5186(2) 0.6828(2) 0.2650(2) 0.0672(9) Uani d . 1
H H42A 0.5503 0.7011 0.3031 0.081 Uiso calc R 1
C C51 -0.0371(3) 0.8383(3) 0.1622(2) 0.0794(10) Uani d . 1
H H51A -0.0681 0.8763 0.1035 0.095 Uiso calc R 1
C C50 0.0612(3) 0.8243(3) 0.1709(2) 0.0781(10) Uani d . 1
H H50A 0.0968 0.8532 0.1185 0.094 Uiso calc R 1
C C53 -0.0442(3) 0.7411(3) 0.3275(3) 0.0812(10) Uani d . 1
H H53A -0.0797 0.7143 0.3809 0.097 Uiso calc R 1
C C49 0.2141(2) 0.7550(3) 0.2686(3) 0.0812(10) Uani d . 1
H H49A 0.2244 0.8235 0.2480 0.097 Uiso calc R 1
H H49B 0.2346 0.7174 0.3342 0.097 Uiso calc R 1
C C52 -0.0907(2) 0.7957(3) 0.2409(3) 0.0694(9) Uani d . 1
C C74 0.7501(3) 0.9521(3) -0.0743(2) 0.0781(10) Uani d . 1
C C69 0.4996(3) 0.9965(3) -0.1545(2) 0.0836(11) Uani d . 1
H H69A 0.4581 1.0423 -0.2054 0.100 Uiso calc R 1
C C45 0.7312(3) 0.5622(3) 0.1420(3) 0.0814(11) Uani d . 1
H H45A 0.7991 0.5494 0.1387 0.098 Uiso calc R 1
C C73 0.5313(3) 0.8544(3) -0.0114(3) 0.0875(11) Uani d . 1
H H73A 0.5111 0.8025 0.0374 0.105 Uiso calc R 1
C C72 0.6233(3) 0.8633(3) -0.0071(3) 0.0910(12) Uani d . 1
H H72A 0.6647 0.8171 0.0439 0.109 Uiso calc R 1
C C46 0.6847(3) 0.5314(3) 0.0881(2) 0.0823(11) Uani d . 1
H H46A 0.7216 0.4959 0.0502 0.099 Uiso calc R 1
C C54 0.0543(3) 0.7262(3) 0.3350(2) 0.0756(10) Uani d . 1
H H54A 0.0854 0.6876 0.3935 0.091 Uiso calc R 1
N N4 0.8261(2) 0.9621(3) -0.0730(2) 0.1071(11) Uani d . 1
C C59 0.1737(3) 0.5637(3) 0.0984(3) 0.0874(11) Uani d . 1
H H59A 0.2256 0.5144 0.1378 0.105 Uiso calc R 1
C C56 -0.1935(3) 0.8123(3) 0.2335(3) 0.0918(12) Uani d . 1
C C70 0.5908(3) 1.0077(3) -0.1503(2) 0.0857(11) Uani d . 1
H H70A 0.6095 1.0620 -0.1974 0.103 Uiso calc R 1
C C62 0.0143(3) 0.7080(4) -0.0128(3) 0.0978(13) Uani d . 1
H H62A -0.0401 0.7563 -0.0494 0.117 Uiso calc R 1
C C60 0.0895(4) 0.5395(4) 0.0981(4) 0.1178(16) Uani d . 1
H H60A 0.0853 0.4732 0.1363 0.141 Uiso calc R 1
N N3 -0.2756(3) 0.8256(3) 0.2266(3) 0.1319(15) Uani d . 1
C C61 0.0098(4) 0.6113(5) 0.0424(4) 0.1282(18) Uani d . 1
H H61A -0.0470 0.5928 0.0429 0.154 Uiso calc R 1
O O2 0.29159(14) 0.81321(14) 0.44137(13) 0.0600(5) Uani d . 1
O O1 0.37325(14) 0.70793(16) 0.69447(14) 0.0655(6) Uani d . 1
C C11 0.2878(2) 0.6880(2) 0.68556(19) 0.0519(7) Uani d . 1
C C20 0.4363(2) 0.6956(2) 0.52235(18) 0.0474(7) Uani d . 1
C C2 0.28969(19) 0.6397(2) 0.62340(18) 0.0469(7) Uani d . 1
C C8 0.1210(2) 0.6324(2) 0.6724(2) 0.0567(8) Uani d . 1
C C21 0.5381(2) 0.6702(2) 0.54265(19) 0.0500(7) Uani d . 1
C C3 0.2070(2) 0.6061(2) 0.61961(19) 0.0503(7) Uani d . 1
C C1 0.38052(19) 0.6150(2) 0.56354(19) 0.0537(7) Uani d . 1
H H1A 0.4262 0.5499 0.6022 0.064 Uiso calc R 1
H H1B 0.3600 0.6027 0.5116 0.064 Uiso calc R 1
C C29 0.3902(2) 0.7936(2) 0.45917(19) 0.0514(7) Uani d . 1
C C31 0.1278(2) 0.9257(2) 0.4002(2) 0.0571(7) Uani d . 1
C C9 0.1215(2) 0.6889(2) 0.7301(2) 0.0636(8) Uani d . 1
H H9A 0.0653 0.7086 0.7636 0.076 Uiso calc R 1
C C28 0.4413(2) 0.8665(2) 0.4126(2) 0.0645(8) Uani d . 1
H H28A 0.4082 0.9322 0.3703 0.077 Uiso calc R 1
C C12 0.3762(2) 0.7579(3) 0.7566(2) 0.0748(9) Uani d . 1
H H12A 0.3615 0.7168 0.8204 0.090 Uiso calc R 1
H H12B 0.3281 0.8266 0.7377 0.090 Uiso calc R 1
C C10 0.2034(2) 0.7150(2) 0.7375(2) 0.0624(8) Uani d . 1
H H10A 0.2032 0.7507 0.7769 0.075 Uiso calc R 1
C C30 0.2349(2) 0.9191(2) 0.3947(2) 0.0689(9) Uani d . 1
H H30A 0.2545 0.9438 0.3291 0.083 Uiso calc R 1
H H30B 0.2465 0.9631 0.4245 0.083 Uiso calc R 1
C C5 0.1268(3) 0.5111(3) 0.5683(2) 0.0770(10) Uani d . 1
H H5A 0.1292 0.4689 0.5344 0.092 Uiso calc R 1
C C26 0.5902(2) 0.7451(2) 0.4935(2) 0.0593(8) Uani d . 1
C C32 0.0666(2) 0.9902(2) 0.3234(2) 0.0676(9) Uani d . 1
H H32A 0.0927 1.0265 0.2671 0.081 Uiso calc R 1
C C13 0.4781(2) 0.7679(3) 0.7527(2) 0.0613(8) Uani d . 1
C C4 0.2055(2) 0.5444(2) 0.5673(2) 0.0613(8) Uani d . 1
H H4A 0.2600 0.5261 0.5313 0.074 Uiso calc R 1
C C22 0.5912(2) 0.5769(2) 0.6124(2) 0.0659(8) Uani d . 1
H H22A 0.5593 0.5270 0.6463 0.079 Uiso calc R 1
C C36 0.0884(2) 0.8711(2) 0.4832(2) 0.0647(8) Uani d . 1
H H36A 0.1292 0.8273 0.5353 0.078 Uiso calc R 1
C C7 0.0396(2) 0.5987(3) 0.6694(2) 0.0761(10) Uani d . 1
H H7A -0.0168 0.6181 0.7027 0.091 Uiso calc R 1
C C33 -0.0319(2) 1.0010(2) 0.3292(2) 0.0704(9) Uani d . 1
H H33A -0.0726 1.0453 0.2772 0.084 Uiso calc R 1
C C35 -0.0101(2) 0.8811(2) 0.4894(2) 0.0693(9) Uani d . 1
H H35A -0.0360 0.8439 0.5455 0.083 Uiso calc R 1
C C16 0.6661(2) 0.7860(3) 0.7443(3) 0.0688(9) Uani d . 1
C C14 0.5408(3) 0.7126(3) 0.8278(2) 0.0744(9) Uani d . 1
H H14A 0.5197 0.6684 0.8829 0.089 Uiso calc R 1
C C15 0.6343(3) 0.7201(3) 0.8244(3) 0.0818(10) Uani d . 1
H H15A 0.6761 0.6806 0.8764 0.098 Uiso calc R 1
C C27 0.5380(2) 0.8428(3) 0.4282(2) 0.0710(9) Uani d . 1
H H27A 0.5711 0.8918 0.3954 0.085 Uiso calc R 1
C C34 -0.0714(2) 0.9465(2) 0.4122(2) 0.0650(8) Uani d . 1
C C18 0.5096(3) 0.8351(3) 0.6723(2) 0.0743(9) Uani d . 1
H H18A 0.4671 0.8750 0.6209 0.089 Uiso calc R 1
C C23 0.6873(3) 0.5573(3) 0.6319(3) 0.0803(10) Uani d . 1
H H23A 0.7199 0.4944 0.6783 0.096 Uiso calc R 1
C C25 0.6896(2) 0.7216(3) 0.5146(3) 0.0766(10) Uani d . 1
H H25A 0.7238 0.7694 0.4811 0.092 Uiso calc R 1
C C24 0.7376(3) 0.6300(3) 0.5835(3) 0.0856(11) Uani d . 1
H H24A 0.8031 0.6165 0.5978 0.103 Uiso calc R 1
C C6 0.0417(3) 0.5386(3) 0.6190(3) 0.0867(11) Uani d . 1
H H6A -0.0123 0.5161 0.6181 0.104 Uiso calc R 1
C C19 0.7637(3) 0.7936(3) 0.7400(3) 0.0975(13) Uani d . 1
C C17 0.6033(3) 0.8437(3) 0.6675(3) 0.0784(10) Uani d . 1
H H17A 0.6244 0.8882 0.6126 0.094 Uiso calc R 1
C C37 -0.1753(3) 0.9587(3) 0.4192(3) 0.0902(12) Uani d . 1
N N1 -0.2582(3) 0.9711(3) 0.4230(3) 0.1288(14) Uani d . 1
N N2 0.8419(3) 0.7993(3) 0.7366(4) 0.1477(17) Uani d . 1

loop_
_atom_site_aniso_label
_atom_site_aniso_U_11
_atom_site_aniso_U_22
_atom_site_aniso_U_33
_atom_site_aniso_U_12
_atom_site_aniso_U_13
_atom_site_aniso_U_23
O3 0.0591(13) 0.0789(15) 0.0610(13) -0.0161(11) 0.0038(10) -0.0394(12)
O4 0.0672(14) 0.0583(14) 0.0702(14) -0.0220(11) 0.0007(11) -0.0152(11)
C39 0.0581(18) 0.0440(16) 0.0450(16) -0.0112(13) -0.0009(14) -0.0131(14)
C40 0.0576(19) 0.0544(18) 0.0520(18) -0.0158(14) -0.0053(15) -0.0160(15)
C43 0.062(2) 0.0501(18) 0.0533(19) -0.0126(15) -0.0068(16) -0.0039(15)
C48 0.066(2) 0.0438(17) 0.0470(17) -0.0146(14) -0.0018(15) -0.0054(14)
C66 0.0531(19) 0.064(2) 0.0522(18) -0.0177(16) 0.0011(14) -0.0239(16)
C57 0.0615(19) 0.060(2) 0.0451(17) -0.0192(15) 0.0059(14) -0.0254(15)
C67 0.077(2) 0.054(2) 0.0571(19) -0.0201(16) 0.0017(16) -0.0178(16)
C58 0.066(2) 0.082(2) 0.0522(19) -0.0289(18) 0.0149(16) -0.0383(18)
C65 0.065(2) 0.074(2) 0.0549(19) -0.0164(18) 0.0005(16) -0.0206(17)
C68 0.071(2) 0.0521(19) 0.0490(18) -0.0206(16) 0.0041(16) -0.0203(16)
C41 0.068(2) 0.065(2) 0.062(2) -0.0130(16) -0.0043(16) -0.0293(17)
C55 0.063(2) 0.074(2) 0.071(2) -0.0142(17) -0.0005(18) -0.0432(19)
C71 0.067(2) 0.064(2) 0.059(2) -0.0223(17) 0.0048(17) -0.0240(18)
C63 0.059(2) 0.101(3) 0.061(2) -0.028(2) 0.0092(17) -0.044(2)
C44 0.067(2) 0.063(2) 0.072(2) -0.0175(17) -0.0169(18) 0.0029(18)
C38 0.074(2) 0.060(2) 0.062(2) -0.0173(16) -0.0022(17) -0.0253(17)
C64 0.069(2) 0.096(3) 0.0494(19) -0.013(2) -0.0049(16) -0.028(2)
C47 0.072(2) 0.065(2) 0.0538(19) -0.0091(17) -0.0032(17) -0.0151(17)
C42 0.077(2) 0.064(2) 0.062(2) -0.0214(17) -0.0155(18) -0.0186(17)
C51 0.078(3) 0.095(3) 0.065(2) -0.012(2) -0.0061(19) -0.037(2)
C50 0.074(2) 0.107(3) 0.062(2) -0.027(2) 0.0119(19) -0.043(2)
C53 0.073(2) 0.068(2) 0.087(3) -0.0241(19) 0.007(2) -0.010(2)
C49 0.069(2) 0.099(3) 0.088(3) -0.0132(19) 0.0066(19) -0.059(2)
C52 0.061(2) 0.060(2) 0.086(3) -0.0101(16) -0.0047(19) -0.030(2)
C74 0.081(3) 0.084(3) 0.069(2) -0.028(2) 0.010(2) -0.0269(19)
C69 0.070(2) 0.080(3) 0.070(2) -0.0226(19) 0.0020(18) 0.0069(19)
C45 0.059(2) 0.074(2) 0.076(3) -0.0087(19) 0.004(2) 0.000(2)
C73 0.101(3) 0.076(3) 0.080(3) -0.050(2) -0.023(2) 0.003(2)
C72 0.104(3) 0.074(3) 0.082(3) -0.043(2) -0.030(2) 0.007(2)
C46 0.074(3) 0.080(3) 0.064(2) -0.002(2) 0.0036(19) -0.014(2)
C54 0.079(3) 0.068(2) 0.066(2) -0.0145(18) -0.0033(19) -0.0138(18)
N4 0.082(2) 0.123(3) 0.118(3) -0.044(2) 0.006(2) -0.036(2)
C59 0.091(3) 0.094(3) 0.089(3) -0.050(2) 0.026(2) -0.035(2)
C56 0.069(3) 0.086(3) 0.121(3) -0.020(2) -0.006(2) -0.040(2)
C70 0.074(2) 0.086(3) 0.071(2) -0.031(2) 0.009(2) 0.005(2)
C62 0.070(3) 0.135(4) 0.108(3) -0.040(3) 0.011(2) -0.060(3)
C60 0.112(4) 0.127(4) 0.128(4) -0.073(3) 0.043(3) -0.043(3)
N3 0.074(2) 0.126(3) 0.184(4) -0.022(2) -0.020(3) -0.043(3)
C61 0.090(4) 0.167(6) 0.160(5) -0.072(4) 0.034(4) -0.075(4)
O2 0.0603(13) 0.0508(13) 0.0619(13) -0.0136(10) -0.0079(10) -0.0127(10)
O1 0.0646(13) 0.0876(16) 0.0647(14) -0.0324(11) 0.0146(11) -0.0454(12)
C11 0.0532(18) 0.0522(18) 0.0495(17) -0.0158(14) 0.0067(14) -0.0193(14)
C20 0.0566(18) 0.0490(17) 0.0414(15) -0.0194(14) 0.0091(13) -0.0210(14)
C2 0.0528(17) 0.0421(16) 0.0400(15) -0.0121(13) 0.0044(13) -0.0114(13)
C8 0.0553(19) 0.0473(18) 0.0538(18) -0.0127(14) -0.0003(15) -0.0053(15)
C21 0.0542(18) 0.0563(19) 0.0450(16) -0.0155(14) 0.0034(14) -0.0257(15)
C3 0.0515(17) 0.0439(16) 0.0476(17) -0.0166(13) 0.0000(13) -0.0061(14)
C1 0.0555(18) 0.0493(17) 0.0538(18) -0.0152(14) 0.0042(14) -0.0175(14)
C29 0.0531(18) 0.0534(19) 0.0475(17) -0.0159(14) -0.0036(14) -0.0170(15)
C31 0.063(2) 0.0485(18) 0.0542(19) -0.0136(14) -0.0005(15) -0.0148(15)
C9 0.060(2) 0.060(2) 0.061(2) -0.0140(16) 0.0150(16) -0.0173(16)
C28 0.073(2) 0.059(2) 0.0549(19) -0.0288(17) 0.0006(16) -0.0067(16)
C12 0.079(2) 0.092(3) 0.074(2) -0.0311(19) 0.0112(18) -0.050(2)
C10 0.064(2) 0.062(2) 0.061(2) -0.0156(16) 0.0117(16) -0.0274(17)
C30 0.069(2) 0.055(2) 0.070(2) -0.0132(16) 0.0013(17) -0.0136(17)
C5 0.086(3) 0.078(2) 0.079(2) -0.037(2) -0.001(2) -0.030(2)
C26 0.058(2) 0.065(2) 0.0586(19) -0.0217(16) 0.0026(16) -0.0253(17)
C32 0.075(2) 0.065(2) 0.0475(18) -0.0105(17) -0.0009(16) -0.0122(16)
C13 0.064(2) 0.070(2) 0.065(2) -0.0228(17) 0.0056(17) -0.0400(18)
C4 0.067(2) 0.064(2) 0.0585(19) -0.0261(16) 0.0027(16) -0.0226(16)
C22 0.061(2) 0.064(2) 0.065(2) -0.0114(16) -0.0002(16) -0.0211(18)
C36 0.069(2) 0.053(2) 0.061(2) -0.0094(16) -0.0079(17) -0.0138(16)
C7 0.056(2) 0.076(2) 0.084(3) -0.0247(18) 0.0075(18) -0.014(2)
C33 0.069(2) 0.069(2) 0.058(2) -0.0077(17) -0.0107(17) -0.0143(18)
C35 0.076(2) 0.055(2) 0.065(2) -0.0172(17) 0.0019(18) -0.0108(17)
C16 0.064(2) 0.067(2) 0.085(3) -0.0210(18) 0.007(2) -0.039(2)
C14 0.071(2) 0.079(2) 0.071(2) -0.0245(19) 0.0036(19) -0.0241(19)
C15 0.073(2) 0.084(3) 0.079(3) -0.016(2) -0.011(2) -0.022(2)
C27 0.071(2) 0.076(2) 0.067(2) -0.0402(19) 0.0097(18) -0.0160(19)
C34 0.064(2) 0.054(2) 0.073(2) -0.0085(16) -0.0065(18) -0.0247(18)
C18 0.080(2) 0.084(3) 0.062(2) -0.029(2) -0.0035(18) -0.0247(19)
C23 0.065(2) 0.080(3) 0.088(3) -0.009(2) -0.006(2) -0.030(2)
C25 0.059(2) 0.090(3) 0.089(3) -0.0289(19) 0.0112(19) -0.039(2)
C24 0.055(2) 0.101(3) 0.108(3) -0.011(2) -0.005(2) -0.054(3)
C6 0.067(2) 0.087(3) 0.112(3) -0.034(2) -0.003(2) -0.034(2)
C19 0.075(3) 0.087(3) 0.141(4) -0.026(2) 0.005(3) -0.054(3)
C17 0.101(3) 0.072(2) 0.072(2) -0.045(2) 0.016(2) -0.025(2)
C37 0.074(3) 0.076(3) 0.117(3) -0.019(2) -0.009(2) -0.030(2)
N1 0.082(2) 0.106(3) 0.177(4) -0.021(2) -0.014(3) -0.030(3)
N2 0.083(3) 0.128(3) 0.244(5) -0.043(2) 0.005(3) -0.073(3)

loop_
_atom_type_symbol
_atom_type_description
_atom_type_scat_dispersion_real
_atom_type_scat_dispersion_imag
_atom_type_scat_source
C C 0.0033 0.0016 'International Tables Vol C Tables 4.2.6.8 and 6.1.1.4'
H H 0.0000 0.0000 'International Tables Vol C Tables 4.2.6.8 and 6.1.1.4'
N N 0.0061 0.0033 'International Tables Vol C Tables 4.2.6.8 and 6.1.1.4'
O O 0.0106 0.0060 'International Tables Vol C Tables 4.2.6.8 and 6.1.1.4'

loop_
_geom_angle_atom_site_label_1
_geom_angle_atom_site_label_2
_geom_angle_atom_site_label_3
_geom_angle
C40 O3 C49 118.1(2)
C66 O4 C67 119.2(2)
C40 C39 C48 118.8(3)
C40 C39 C38 121.4(3)
C48 C39 C38 119.9(3)
O3 C40 C39 116.4(2)
O3 C40 C41 121.9(3)
C39 C40 C41 121.7(3)
C44 C43 C42 121.9(3)
C44 C43 C48 119.5(3)
C42 C43 C48 118.5(3)
C39 C48 C43 119.5(3)
C39 C48 C47 123.9(3)
C43 C48 C47 116.6(3)
C57 C66 O4 116.3(3)
C57 C66 C65 121.8(3)
O4 C66 C65 121.8(3)
C66 C57 C58 118.8(3)
C66 C57 C38 119.5(3)
C58 C57 C38 121.6(3)
O4 C67 C68 110.4(2)
O4 C67 H67A 109.6
C68 C67 H67A 109.6
O4 C67 H67B 109.6
C68 C67 H67B 109.6
H67A C67 H67B 108.1
C63 C58 C57 119.1(3)
C63 C58 C59 117.2(3)
C57 C58 C59 123.7(3)
C64 C65 C66 119.7(3)
C64 C65 H65A 120.1
C66 C65 H65A 120.1
C73 C68 C69 118.0(3)
C73 C68 C67 122.5(3)
C69 C68 C67 119.5(3)
C42 C41 C40 119.8(3)
C42 C41 H41A 120.1
C40 C41 H41A 120.1
C54 C55 C50 119.5(3)
C54 C55 C49 120.8(3)
C50 C55 C49 119.6(3)
C70 C71 C72 118.4(3)
C70 C71 C74 119.7(3)
C72 C71 C74 121.9(3)
C64 C63 C58 119.2(3)
C64 C63 C62 121.5(4)
C58 C63 C62 119.3(4)
C45 C44 C43 120.9(3)
C45 C44 H44A 119.6
C43 C44 H44A 119.6
C57 C38 C39 119.8(2)
C57 C38 H38A 107.4
C39 C38 H38A 107.4
C57 C38 H38B 107.4
C39 C38 H38B 107.4
H38A C38 H38B 106.9
C65 C64 C63 121.3(3)
C65 C64 H64A 119.4
C63 C64 H64A 119.4
C46 C47 C48 122.3(3)
C46 C47 H47A 118.9
C48 C47 H47A 118.9
C41 C42 C43 121.5(3)
C41 C42 H42A 119.3
C43 C42 H42A 119.3
C50 C51 C52 120.2(3)
C50 C51 H51A 119.9
C52 C51 H51A 119.9
C51 C50 C55 119.8(3)
C51 C50 H50A 120.1
C55 C50 H50A 120.1
C54 C53 C52 120.0(3)
C54 C53 H53A 120.0
C52 C53 H53A 120.0
O3 C49 C55 108.1(2)
O3 C49 H49A 110.1
C55 C49 H49A 110.1
O3 C49 H49B 110.1
C55 C49 H49B 110.1
H49A C49 H49B 108.4
C53 C52 C51 119.2(3)
C53 C52 C56 119.9(4)
C51 C52 C56 120.8(3)
N4 C74 C71 179.2(4)
C68 C69 C70 121.0(3)
C68 C69 H69A 119.5
C70 C69 H69A 119.5
C44 C45 C46 120.5(3)
C44 C45 H45A 119.8
C46 C45 H45A 119.8
C68 C73 C72 121.7(3)
C68 C73 H73A 119.1
C72 C73 H73A 119.1
C71 C72 C73 120.3(3)
C71 C72 H72A 119.8
C73 C72 H72A 119.8
C47 C46 C45 120.2(3)
C47 C46 H46A 119.9
C45 C46 H46A 119.9
C55 C54 C53 121.3(3)
C55 C54 H54A 119.4
C53 C54 H54A 119.4
C60 C59 C58 121.2(4)
C60 C59 H59A 119.4
C58 C59 H59A 119.4
N3 C56 C52 179.3(5)
C71 C70 C69 120.5(3)
C71 C70 H70A 119.7
C69 C70 H70A 119.7
C61 C62 C63 120.8(4)
C61 C62 H62A 119.6
C63 C62 H62A 119.6
C59 C60 C61 121.4(5)
C59 C60 H60A 119.3
C61 C60 H60A 119.3
C62 C61 C60 120.1(5)
C62 C61 H61A 119.9
C60 C61 H61A 119.9
C29 O2 C30 118.0(2)
C11 O1 C12 119.2(2)
C2 C11 O1 116.2(2)
C2 C11 C10 121.8(3)
O1 C11 C10 122.0(3)
C29 C20 C21 118.6(2)
C29 C20 C1 119.8(2)
C21 C20 C1 121.4(2)
C11 C2 C3 118.4(2)
C11 C2 C1 121.5(2)
C3 C2 C1 119.9(2)
C9 C8 C7 121.5(3)
C9 C8 C3 118.4(3)
C7 C8 C3 120.1(3)
C22 C21 C20 124.0(3)
C22 C21 C26 116.7(3)
C20 C21 C26 119.2(3)
C4 C3 C8 116.6(3)
C4 C3 C2 123.4(3)
C8 C3 C2 120.0(3)
C20 C1 C2 118.0(2)
C20 C1 H1A 107.8
C2 C1 H1A 107.8
C20 C1 H1B 107.8
C2 C1 H1B 107.8
H1A C1 H1B 107.1
C20 C29 O2 116.0(2)
C20 C29 C28 121.6(3)
O2 C29 C28 122.4(3)
C36 C31 C32 119.2(3)
C36 C31 C30 120.5(3)
C32 C31 C30 120.2(3)
C10 C9 C8 120.9(3)
C10 C9 H9A 119.5
C8 C9 H9A 119.5
C27 C28 C29 120.7(3)
C27 C28 H28A 119.7
C29 C28 H28A 119.7
O1 C12 C13 107.4(2)
O1 C12 H12A 110.2
C13 C12 H12A 110.2
O1 C12 H12B 110.2
C13 C12 H12B 110.2
H12A C12 H12B 108.5
C9 C10 C11 120.1(3)
C9 C10 H10A 120.0
C11 C10 H10A 120.0
O2 C30 C31 109.4(2)
O2 C30 H30A 109.8
C31 C30 H30A 109.8
O2 C30 H30B 109.8
C31 C30 H30B 109.8
H30A C30 H30B 108.2
C4 C5 C6 121.8(3)
C4 C5 H5A 119.1
C6 C5 H5A 119.1
C25 C26 C27 121.8(3)
C25 C26 C21 119.5(3)
C27 C26 C21 118.6(3)
C33 C32 C31 120.7(3)
C33 C32 H32A 119.7
C31 C32 H32A 119.7
C18 C13 C14 118.5(3)
C18 C13 C12 120.2(3)
C14 C13 C12 121.3(3)
C5 C4 C3 121.5(3)
C5 C4 H4A 119.2
C3 C4 H4A 119.2
C23 C22 C21 122.2(3)
C23 C22 H22A 118.9
C21 C22 H22A 118.9
C31 C36 C35 120.4(3)
C31 C36 H36A 119.8
C35 C36 H36A 119.8
C6 C7 C8 121.4(3)
C6 C7 H7A 119.3
C8 C7 H7A 119.3
C32 C33 C34 120.2(3)
C32 C33 H33A 119.9
C34 C33 H33A 119.9
C36 C35 C34 120.1(3)
C36 C35 H35A 119.9
C34 C35 H35A 119.9
C15 C16 C17 119.3(3)
C15 C16 C19 120.2(4)
C17 C16 C19 120.5(4)
C15 C14 C13 121.7(3)
C15 C14 H14A 119.1
C13 C14 H14A 119.1
C14 C15 C16 119.9(3)
C14 C15 H15A 120.0
C16 C15 H15A 120.0
C28 C27 C26 121.3(3)
C28 C27 H27A 119.4
C26 C27 H27A 119.4
C33 C34 C35 119.4(3)
C33 C34 C37 120.4(3)
C35 C34 C37 120.2(3)
C13 C18 C17 120.6(3)
C13 C18 H18A 119.7
C17 C18 H18A 119.7
C22 C23 C24 120.8(3)
C22 C23 H23A 119.6
C24 C23 H23A 119.6
C24 C25 C26 121.5(3)
C24 C25 H25A 119.3
C26 C25 H25A 119.3
C25 C24 C23 119.3(3)
C25 C24 H24A 120.4
C23 C24 H24A 120.4
C7 C6 C5 118.6(3)
C7 C6 H6A 120.7
C5 C6 H6A 120.7
N2 C19 C16 179.8(5)
C18 C17 C16 119.9(3)
C18 C17 H17A 120.0
C16 C17 H17A 120.0
N1 C37 C34 178.2(5)

loop_
_geom_bond_atom_site_label_1
_geom_bond_atom_site_label_2
_geom_bond_distance
O3 C40 1.373(3)
O3 C49 1.419(3)
O4 C66 1.375(3)
O4 C67 1.416(3)
C39 C40 1.374(4)
C39 C48 1.429(4)
C39 C38 1.513(4)
C40 C41 1.404(4)
C43 C44 1.417(4)
C43 C42 1.409(4)
C43 C48 1.425(4)
C48 C47 1.411(4)
C66 C57 1.374(4)
C66 C65 1.403(4)
C57 C58 1.423(4)
C57 C38 1.512(4)
C67 C68 1.494(4)
C67 H67A 0.9700
C67 H67B 0.9700
C58 C63 1.427(4)
C58 C59 1.411(4)
C65 C64 1.358(4)
C65 H65A 0.9300
C68 C73 1.355(4)
C68 C69 1.366(4)
C41 C42 1.360(4)
C41 H41A 0.9300
C55 C54 1.360(4)
C55 C50 1.392(4)
C55 C49 1.500(4)
C71 C70 1.370(4)
C71 C72 1.364(4)
C71 C74 1.444(5)
C63 C64 1.396(4)
C63 C62 1.417(5)
C44 C45 1.354(5)
C44 H44A 0.9300
C38 H38A 0.9700
C38 H38B 0.9700
C64 H64A 0.9300
C47 C46 1.366(4)
C47 H47A 0.9300
C42 H42A 0.9300
C51 C50 1.370(4)
C51 C52 1.395(4)
C51 H51A 0.9300
C50 H50A 0.9300
C53 C54 1.368(4)
C53 C52 1.377(4)
C53 H53A 0.9300
C49 H49A 0.9700
C49 H49B 0.9700
C52 C56 1.425(5)
C74 N4 1.144(4)
C69 C70 1.375(4)
C69 H69A 0.9300
C45 C46 1.382(5)
C45 H45A 0.9300
C73 C72 1.373(4)
C73 H73A 0.9300
C72 H72A 0.9300
C46 H46A 0.9300
C54 H54A 0.9300
C59 C60 1.356(5)
C59 H59A 0.9300
C56 N3 1.139(4)
C70 H70A 0.9300
C62 C61 1.348(6)
C62 H62A 0.9300
C60 C61 1.382(6)
C60 H60A 0.9300
C61 H61A 0.9300
O2 C29 1.386(3)
O2 C30 1.425(3)
O1 C11 1.372(3)
O1 C12 1.405(3)
C11 C2 1.370(3)
C11 C10 1.402(4)
C20 C29 1.376(4)
C20 C21 1.426(4)
C20 C1 1.516(3)
C2 C3 1.426(3)
C2 C1 1.532(3)
C8 C9 1.413(4)
C8 C7 1.406(4)
C8 C3 1.425(4)
C21 C22 1.407(4)
C21 C26 1.431(4)
C3 C4 1.411(4)
C1 H1A 0.9700
C1 H1B 0.9700
C29 C28 1.396(4)
C31 C36 1.383(4)
C31 C32 1.380(4)
C31 C30 1.500(4)
C9 C10 1.365(4)
C9 H9A 0.9300
C28 C27 1.342(4)
C28 H28A 0.9300
C12 C13 1.502(4)
C12 H12A 0.9700
C12 H12B 0.9700
C10 H10A 0.9300
C30 H30A 0.9700
C30 H30B 0.9700
C5 C4 1.352(4)
C5 C6 1.401(5)
C5 H5A 0.9300
C26 C25 1.401(4)
C26 C27 1.408(4)
C32 C33 1.364(4)
C32 H32A 0.9300
C13 C18 1.378(4)
C13 C14 1.359(4)
C4 H4A 0.9300
C22 C23 1.359(4)
C22 H22A 0.9300
C36 C35 1.368(4)
C36 H36A 0.9300
C7 C6 1.354(5)
C7 H7A 0.9300
C33 C34 1.383(4)
C33 H33A 0.9300
C35 C34 1.386(4)
C35 H35A 0.9300
C16 C15 1.369(4)
C16 C17 1.381(5)
C16 C19 1.427(5)
C14 C15 1.369(4)
C14 H14A 0.9300
C15 H15A 0.9300
C27 H27A 0.9300
C34 C37 1.437(5)
C18 C17 1.376(4)
C18 H18A 0.9300
C23 C24 1.390(5)
C23 H23A 0.9300
C25 C24 1.366(5)
C25 H25A 0.9300
C24 H24A 0.9300
C6 H6A 0.9300
C19 N2 1.141(4)
C17 H17A 0.9300
C37 N1 1.141(4)

loop_
_geom_hbond_atom_site_label_D
_geom_hbond_atom_site_label_H
_geom_hbond_atom_site_label_A
_geom_hbond_site_symmetry_A
_geom_hbond_distance_DH
_geom_hbond_distance_HA
_geom_hbond_distance_DA
_geom_hbond_angle_DHA
O73 H73A O4 . 0.93 2.44 2.763(5) 100
C22 H22A Cg1 2_666 0.93 2.88 3.755(3) 158
C36 H36A Cg2 . 0.93 2.57 3.454(3) 159
C73 H73A Cg1 . 0.93 2.78 3.698(4) 168

loop_
_geom_torsion_atom_site_label_1
_geom_torsion_atom_site_label_2
_geom_torsion_atom_site_label_3
_geom_torsion_atom_site_label_4
_geom_torsion
C49 O3 C40 C39 -174.5(3)
C49 O3 C40 C41 8.4(4)
C48 C39 C40 O3 -174.9(2)
C38 C39 C40 O3 4.0(4)
C48 C39 C40 C41 2.2(4)
C38 C39 C40 C41 -178.9(3)
C40 C39 C48 C43 -4.2(4)
C38 C39 C48 C43 176.9(2)
C40 C39 C48 C47 176.2(3)
C38 C39 C48 C47 -2.8(4)
C44 C43 C48 C39 -176.2(3)
C42 C43 C48 C39 2.9(4)
C44 C43 C48 C47 3.5(4)
C42 C43 C48 C47 -177.4(3)
C67 O4 C66 C57 -179.7(2)
C67 O4 C66 C65 2.7(4)
O4 C66 C57 C58 -177.0(2)
C65 C66 C57 C58 0.6(4)
O4 C66 C57 C38 -1.2(4)
C65 C66 C57 C38 176.5(3)
C66 O4 C67 C68 177.6(2)
C66 C57 C58 C63 2.5(4)
C38 C57 C58 C63 -173.2(2)
C66 C57 C58 C59 -178.5(3)
C38 C57 C58 C59 5.7(4)
C57 C66 C65 C64 -1.4(4)
O4 C66 C65 C64 176.1(3)
O4 C67 C68 C73 -22.2(4)
O4 C67 C68 C69 160.6(3)
O3 C40 C41 C42 178.0(3)
C39 C40 C41 C42 1.0(4)
C57 C58 C63 C64 -4.9(4)
C59 C58 C63 C64 176.0(3)
C57 C58 C63 C62 176.8(3)
C59 C58 C63 C62 -2.3(4)
C42 C43 C44 C45 179.3(3)
C48 C43 C44 C45 -1.6(4)
C66 C57 C38 C39 58.2(4)
C58 C57 C38 C39 -126.0(3)
C40 C39 C38 C57 41.0(4)
C48 C39 C38 C57 -140.1(3)
C66 C65 C64 C63 -1.1(5)
C58 C63 C64 C65 4.3(5)
C62 C63 C64 C65 -177.5(3)
C39 C48 C47 C46 176.9(3)
C43 C48 C47 C46 -2.8(4)
C40 C41 C42 C43 -2.4(5)
C44 C43 C42 C41 179.4(3)
C48 C43 C42 C41 0.4(4)
C52 C51 C50 C55 0.5(5)
C54 C55 C50 C51 -1.0(5)
C49 C55 C50 C51 -177.7(3)
C40 O3 C49 C55 178.5(3)
C54 C55 C49 O3 119.6(3)
C50 C55 C49 O3 -63.8(4)
C54 C53 C52 C51 -2.1(5)
C54 C53 C52 C56 -179.2(3)
C50 C51 C52 C53 1.0(5)
C50 C51 C52 C56 178.1(3)
C73 C68 C69 C70 0.5(5)
C67 C68 C69 C70 177.7(3)
C43 C44 C45 C46 -1.3(5)
C69 C68 C73 C72 -1.7(5)
C67 C68 C73 C72 -178.9(3)
C70 C71 C72 C73 1.3(5)
C74 C71 C72 C73 179.2(3)
C68 C73 C72 C71 0.8(6)
C48 C47 C46 C45 0.0(5)
C44 C45 C46 C47 2.1(5)
C50 C55 C54 C53 -0.1(5)
C49 C55 C54 C53 176.5(3)
C52 C53 C54 C55 1.7(5)
C63 C58 C59 C60 2.9(5)
C57 C58 C59 C60 -176.1(3)
C72 C71 C70 C69 -2.5(5)
C74 C71 C70 C69 179.6(3)
C68 C69 C70 C71 1.7(6)
C64 C63 C62 C61 -177.9(4)
C58 C63 C62 C61 0.3(6)
C58 C59 C60 C61 -1.5(7)
C63 C62 C61 C60 1.1(7)
C59 C60 C61 C62 -0.5(8)
C12 O1 C11 C2 179.6(3)
C12 O1 C11 C10 -0.7(4)
O1 C11 C2 C3 172.8(2)
C10 C11 C2 C3 -6.9(4)
O1 C11 C2 C1 -3.2(4)
C10 C11 C2 C1 177.1(2)
C29 C20 C21 C22 173.6(3)
C1 C20 C21 C22 -10.7(4)
C29 C20 C21 C26 -3.1(4)
C1 C20 C21 C26 172.7(2)
C9 C8 C3 C4 176.4(2)
C7 C8 C3 C4 -1.1(4)
C9 C8 C3 C2 -2.0(4)
C7 C8 C3 C2 -179.5(3)
C11 C2 C3 C4 -171.9(3)
C1 C2 C3 C4 4.2(4)
C11 C2 C3 C8 6.3(4)
C1 C2 C3 C8 -177.6(2)
C29 C20 C1 C2 -62.2(3)
C21 C20 C1 C2 122.1(3)
C11 C2 C1 C20 -39.5(4)
C3 C2 C1 C20 144.5(2)
C21 C20 C29 O2 179.1(2)
C1 C20 C29 O2 3.3(4)
C21 C20 C29 C28 2.3(4)
C1 C20 C29 C28 -173.6(2)
C30 O2 C29 C20 165.7(2)
C30 O2 C29 C28 -17.5(4)
C7 C8 C9 C10 175.5(3)
C3 C8 C9 C10 -2.0(4)
C20 C29 C28 C27 0.1(4)
O2 C29 C28 C27 -176.6(3)
C11 O1 C12 C13 179.3(2)
C8 C9 C10 C11 1.6(4)
C2 C11 C10 C9 3.0(4)
O1 C11 C10 C9 -176.6(3)
C29 O2 C30 C31 -168.4(2)
C36 C31 C30 O2 42.6(4)
C32 C31 C30 O2 -140.2(3)
C22 C21 C26 C25 1.6(4)
C20 C21 C26 C25 178.5(3)
C22 C21 C26 C27 -175.2(3)
C20 C21 C26 C27 1.7(4)
C36 C31 C32 C33 0.7(5)
C30 C31 C32 C33 -176.5(3)
O1 C12 C13 C18 69.1(4)
O1 C12 C13 C14 -111.7(3)
C6 C5 C4 C3 1.8(5)
C8 C3 C4 C5 -0.7(4)
C2 C3 C4 C5 177.6(3)
C20 C21 C22 C23 -177.5(3)
C26 C21 C22 C23 -0.9(4)
C32 C31 C36 C35 -0.3(5)
C30 C31 C36 C35 176.9(3)
C9 C8 C7 C6 -175.6(3)
C3 C8 C7 C6 1.9(5)
C31 C32 C33 C34 -0.7(5)
C31 C36 C35 C34 -0.2(5)
C18 C13 C14 C15 -1.7(5)
C12 C13 C14 C15 179.2(3)
C13 C14 C15 C16 1.0(5)
C17 C16 C15 C14 -0.4(5)
C19 C16 C15 C14 -179.4(3)
C29 C28 C27 C26 -1.5(5)
C25 C26 C27 C28 -176.1(3)
C21 C26 C27 C28 0.7(5)
C32 C33 C34 C35 0.2(5)
C32 C33 C34 C37 179.1(3)
C36 C35 C34 C33 0.2(5)
C36 C35 C34 C37 -178.7(3)
C14 C13 C18 C17 1.8(5)
C12 C13 C18 C17 -179.1(3)
C21 C22 C23 C24 0.5(5)
C27 C26 C25 C24 174.6(3)
C21 C26 C25 C24 -2.1(5)
C26 C25 C24 C23 1.7(5)
C22 C23 C24 C25 -0.9(5)
C8 C7 C6 C5 -0.8(5)
C4 C5 C6 C7 -1.1(5)
C13 C18 C17 C16 -1.2(5)
C15 C16 C17 C18 0.5(5)
C19 C16 C17 C18 179.5(3)

loop_
_cod_related_entry_id
_cod_related_entry_database
_cod_related_entry_code
1 ChemSpider 24739831
